data_1549063
loop_
_publ_author_name
'Nievergelt, Philipp P.'
'Babor, Martin'
'\<Cejka, Jan'
'Spingler, Bernhard'

_publ_section_title
;
 A high throughput screening method for the nano-crystallization of salts
 of organic cations.
;
_journal_issue 15
_journal_name_full 'Chemical science'
_journal_page_first 3716
_journal_page_last 3722
_journal_paper_doi 10.1039/c8sc00783g
_journal_volume 9
_journal_year 2018
_chemical_formula_sum 'C19 H23 Cl I N5 O'
_chemical_formula_weight 499.77
_space_group_crystal_system monoclinic
_space_group_IT_number 14
_space_group_name_Hall '-P 2ybc'
_space_group_name_H-M_alt 'P 1 21/c 1'
_symmetry_space_group_name_Hall '-P 2ybc'
_symmetry_space_group_name_H-M 'P 1 21/c 1'
_atom_sites_solution_hydrogens geom
_audit_creation_method SHELXL-2014/7
_audit_update_record
;
2017-11-15 deposited with the CCDC.
2018-03-06 downloaded from the CCDC.
;
_cell_angle_alpha 90
_cell_angle_beta 109.8430(12)
_cell_angle_gamma 90
_cell_formula_units_Z 4
_cell_length_a 12.9279(2)
_cell_length_b 12.54570(15)
_cell_length_c 13.13900(15)
_cell_measurement_reflns_used 9061
_cell_measurement_temperature 160(2)
_cell_measurement_theta_max 34.060
_cell_measurement_theta_min 3.631
_cell_volume 2004.48(5)
_computing_cell_refinement 'CrysAlis PRO (Rigaku, 2015)'
_computing_data_collection 'CrysAlis PRO (Rigaku, 2015)'
_computing_data_reduction 'CrysAlis PRO (Rigaku, 2015)'
_computing_molecular_graphics 'ORTEP-3 (Farrugia, 1997)'
_computing_publication_material 'SHELXL-2014/7 (Sheldrick, 2014)'
_computing_structure_refinement 'SHELXL-2014/7 (Sheldrick, 2014)'
_computing_structure_solution 'SIR-97 (Altomare, 1999)'
_diffrn_ambient_temperature 160(2)
_diffrn_detector_area_resol_mean 10.3801
_diffrn_measured_fraction_theta_full 0.998
_diffrn_measured_fraction_theta_max 0.995
_diffrn_measurement_device_type 'Agilent SuperNova dual radiation CCD'
_diffrn_measurement_method '\w scans'
_diffrn_radiation_monochromator mirror
_diffrn_radiation_source 'SuperNova (Mo) X-ray Source'
_diffrn_radiation_type MoK\a
_diffrn_radiation_wavelength 0.71073
_diffrn_reflns_av_R_equivalents 0.0340
_diffrn_reflns_av_unetI/netI 0.0389
_diffrn_reflns_Laue_measured_fraction_full 0.998
_diffrn_reflns_Laue_measured_fraction_max 0.995
_diffrn_reflns_limit_h_max 19
_diffrn_reflns_limit_h_min -20
_diffrn_reflns_limit_k_max 19
_diffrn_reflns_limit_k_min -19
_diffrn_reflns_limit_l_max 19
_diffrn_reflns_limit_l_min -20
_diffrn_reflns_number 27961
_diffrn_reflns_point_group_measured_fraction_full 0.998
_diffrn_reflns_point_group_measured_fraction_max 0.995
_diffrn_reflns_theta_full 25.242
_diffrn_reflns_theta_max 33.727
_diffrn_reflns_theta_min 3.248
_exptl_absorpt_coefficient_mu 1.750
_exptl_absorpt_correction_T_max 1.00000
_exptl_absorpt_correction_T_min 0.64878
_exptl_absorpt_correction_type multi-scan
_exptl_absorpt_process_details
;
CrysAlisPro 1.171.38.43c (Rigaku Oxford Diffraction, 2015)
Empirical absorption correction using spherical harmonics,
 implemented in SCALE3 ABSPACK scaling algorithm.
;
_exptl_crystal_colour colourless
_exptl_crystal_density_diffrn 1.656
_exptl_crystal_description plate
_exptl_crystal_F_000 1000
_exptl_crystal_recrystallization_method 'Vapour diffusion'
_exptl_crystal_size_max 0.200
_exptl_crystal_size_mid 0.070
_exptl_crystal_size_min 0.040
_refine_diff_density_max 0.712
_refine_diff_density_min -0.452
_refine_diff_density_rms 0.095
_refine_ls_extinction_method none
_refine_ls_goodness_of_fit_ref 1.025
_refine_ls_hydrogen_treatment constr
_refine_ls_matrix_type full
_refine_ls_number_parameters 244
_refine_ls_number_reflns 7970
_refine_ls_number_restraints 0
_refine_ls_restrained_S_all 1.025
_refine_ls_R_factor_all 0.0527
_refine_ls_R_factor_gt 0.0336
_refine_ls_shift/su_max 0.003
_refine_ls_shift/su_mean 0.000
_refine_ls_structure_factor_coef Fsqd
_refine_ls_weighting_details 'w=1/[\s^2^(Fo^2^)+(0.0260P)^2^+0.5517P] where P=(Fo^2^+2Fc^2^)/3'
_refine_ls_weighting_scheme calc
_refine_ls_wR_factor_gt 0.0626
_refine_ls_wR_factor_ref 0.0684
_reflns_Friedel_coverage 0.000
_reflns_number_gt 6177
_reflns_number_total 7970
_reflns_threshold_expression 'I > 2\s(I)'
_cod_data_source_file c8sc00783g2.cif
_cod_data_source_block PN220716_10444_A3_D3_Mo
_cod_depositor_comments 'Adding full bibliography for 1549042--1549063.cif.'
_cod_database_code 1549063
_shelx_shelxl_version_number 2014/7
_shelx_space_group_comment
;
The symmetry employed for this shelxl refinement is uniquely defined
by the following loop, which should always be used as a source of
symmetry information in preference to the above space-group names.
They are only intended as comments.
;
_shelx_estimated_absorpt_t_min 0.721
_shelx_estimated_absorpt_t_max 0.933

loop_
_space_group_symop_operation_xyz
'x, y, z'
'-x, y+1/2, -z+1/2'
'-x, -y, -z'
'x, -y-1/2, z-1/2'

loop_
_atom_site_label
_atom_site_type_symbol
_atom_site_fract_x
_atom_site_fract_y
_atom_site_fract_z
_atom_site_U_iso_or_equiv
_atom_site_adp_type
_atom_site_occupancy
_atom_site_site_symmetry_order
_atom_site_calc_flag
_atom_site_refinement_flags_posn
_atom_site_refinement_flags_adp
C1 C 0.98121(16) 0.81948(16) 0.80269(16) 0.0256(4) Uani 1 1 d . .
C4 C 1.21043(17) 0.65703(16) 0.80594(16) 0.0282(4) Uani 1 1 d . .
H4 H 1.2457 0.6380 0.7558 0.034 Uiso 1 1 calc R U
C5 C 1.24809(18) 0.62029(15) 0.90875(17) 0.0309(4) Uani 1 1 d . .
H5A H 1.3108 0.5751 0.9308 0.037 Uiso 1 1 calc R U
C6 C 1.19602(19) 0.64780(16) 0.98437(16) 0.0323(5) Uani 1 1 d . .
H6 H 1.2231 0.6194 1.0556 0.039 Uiso 1 1 calc R U
C7 C 1.10938(17) 0.71321(16) 0.95648(14) 0.0283(4) Uani 1 1 d . .
H7A H 1.0752 0.7331 1.0073 0.034 Uiso 1 1 calc R U
C9 C 1.11692(16) 0.72477(14) 0.77461(14) 0.0216(3) Uani 1 1 d . .
C11 C 0.90953(17) 0.89476(16) 0.61668(17) 0.0316(4) Uani 1 1 d . .
H11A H 0.9486 0.9175 0.5673 0.038 Uiso 1 1 calc R U
H11B H 0.8929 0.9595 0.6513 0.038 Uiso 1 1 calc R U
C12 C 0.80144(17) 0.84135(16) 0.55027(16) 0.0294(4) Uani 1 1 d . .
H12A H 0.7581 0.8905 0.4926 0.035 Uiso 1 1 calc R U
H12B H 0.8172 0.7764 0.5153 0.035 Uiso 1 1 calc R U
C13 C 0.73543(16) 0.81196(15) 0.62129(15) 0.0254(4) Uani 1 1 d . .
H13A H 0.7726 0.7519 0.6685 0.030 Uiso 1 1 calc R U
H13B H 0.7355 0.8734 0.6686 0.030 Uiso 1 1 calc R U
C15 C 0.56770(15) 0.73919(14) 0.64090(14) 0.0219(3) Uani 1 1 d . .
H15A H 0.6085 0.6753 0.6775 0.026 Uiso 1 1 calc R U
H15B H 0.5735 0.7940 0.6967 0.026 Uiso 1 1 calc R U
C16 C 0.44896(15) 0.71087(14) 0.58535(14) 0.0223(3) Uani 1 1 d . .
H16A H 0.4179 0.6830 0.6393 0.027 Uiso 1 1 calc R U
H16B H 0.4073 0.7757 0.5525 0.027 Uiso 1 1 calc R U
C18 C 0.48656(16) 0.66491(15) 0.42253(14) 0.0231(4) Uani 1 1 d . .
H18A H 0.4444 0.7258 0.3806 0.028 Uiso 1 1 calc R U
H18B H 0.4827 0.6059 0.3714 0.028 Uiso 1 1 calc R U
C19 C 0.60572(16) 0.69780(14) 0.47631(14) 0.0227(4) Uani 1 1 d . .
H19A H 0.6499 0.6344 0.5095 0.027 Uiso 1 1 calc R U
H19B H 0.6344 0.7260 0.4207 0.027 Uiso 1 1 calc R U
C20 C 0.33440(15) 0.57861(13) 0.46128(14) 0.0196(3) Uani 1 1 d . .
C21 C 0.29059(15) 0.54411(13) 0.35360(14) 0.0214(3) Uani 1 1 d . .
H21A H 0.3271 0.5601 0.3037 0.026 Uiso 1 1 calc R U
C22 C 0.19338(16) 0.48636(14) 0.32069(15) 0.0237(4) Uani 1 1 d . .
C23 C 0.13461(17) 0.46281(15) 0.38790(18) 0.0285(4) Uani 1 1 d . .
H23A H 0.0674 0.4243 0.3626 0.034 Uiso 1 1 calc R U
C24 C 0.17790(18) 0.49794(16) 0.49438(18) 0.0303(4) Uani 1 1 d . .
H24A H 0.1395 0.4832 0.5429 0.036 Uiso 1 1 calc R U
C25 C 0.27581(17) 0.55397(15) 0.53096(16) 0.0268(4) Uani 1 1 d . .
H25A H 0.3039 0.5762 0.6044 0.032 Uiso 1 1 calc R U
Cl26 Cl 0.14455(4) 0.43918(4) 0.18786(4) 0.03379(11) Uani 1 1 d . .
I31 I 0.51651(2) 0.97372(2) 0.34165(2) 0.02457(4) Uani 1 1 d . .
N2 N 0.98215(14) 0.82617(13) 0.70036(13) 0.0251(3) Uani 1 1 d . .
N3 N 1.06434(14) 0.76897(13) 0.68056(12) 0.0261(3) Uani 1 1 d . .
N8 N 1.07104(13) 0.75105(12) 0.85179(12) 0.0218(3) Uani 1 1 d . .
N14 N 0.61837(12) 0.78074(11) 0.56142(12) 0.0202(3) Uani 1 1 d . .
H14A H 0.5770 0.8458 0.5261 0.024 Uiso 1 1 calc R U
N17 N 0.43651(13) 0.63076(11) 0.50123(11) 0.0199(3) Uani 1 1 d . .
O10 O 0.92036(13) 0.85917(14) 0.84516(12) 0.0401(4) Uani 1 1 d . .

loop_
_atom_site_aniso_label
_atom_site_aniso_U_11
_atom_site_aniso_U_22
_atom_site_aniso_U_33
_atom_site_aniso_U_23
_atom_site_aniso_U_13
_atom_site_aniso_U_12
C1 0.0192(9) 0.0289(9) 0.0292(9) -0.0082(8) 0.0090(8) -0.0022(7)
C4 0.0249(10) 0.0286(9) 0.0324(9) -0.0047(8) 0.0116(8) 0.0002(7)
C5 0.0239(11) 0.0223(8) 0.0388(10) 0.0005(8) 0.0005(9) 0.0010(7)
C6 0.0337(12) 0.0325(10) 0.0226(8) 0.0061(8) -0.0008(8) -0.0122(9)
C7 0.0273(11) 0.0390(11) 0.0196(8) -0.0042(8) 0.0091(8) -0.0126(8)
C9 0.0213(9) 0.0237(8) 0.0199(8) -0.0013(7) 0.0072(7) -0.0027(7)
C11 0.0223(11) 0.0273(9) 0.0385(10) 0.0076(8) 0.0016(9) -0.0012(7)
C12 0.0217(10) 0.0285(9) 0.0326(10) 0.0065(8) 0.0021(8) -0.0018(7)
C13 0.0185(9) 0.0242(8) 0.0276(9) 0.0029(7) 0.0003(7) -0.0015(7)
C15 0.0216(9) 0.0219(8) 0.0206(8) -0.0001(7) 0.0050(7) 0.0011(6)
C16 0.0196(9) 0.0232(8) 0.0241(8) -0.0040(7) 0.0076(7) -0.0001(7)
C18 0.0228(10) 0.0250(8) 0.0217(8) -0.0008(7) 0.0080(7) -0.0059(7)
C19 0.0222(10) 0.0218(8) 0.0243(8) -0.0018(7) 0.0083(7) -0.0025(7)
C20 0.0190(9) 0.0149(7) 0.0252(8) 0.0007(6) 0.0077(7) 0.0003(6)
C21 0.0205(9) 0.0195(8) 0.0238(8) 0.0024(6) 0.0069(7) -0.0012(6)
C22 0.0198(9) 0.0200(8) 0.0278(9) 0.0006(7) 0.0033(7) 0.0015(6)
C23 0.0194(10) 0.0232(9) 0.0430(11) -0.0004(8) 0.0106(8) -0.0025(7)
C24 0.0303(11) 0.0272(9) 0.0398(11) 0.0002(8) 0.0202(9) -0.0034(8)
C25 0.0298(11) 0.0245(8) 0.0297(9) -0.0014(7) 0.0148(8) -0.0025(7)
Cl26 0.0288(3) 0.0347(2) 0.0307(2) -0.0038(2) 0.0007(2) -0.0063(2)
I31 0.02825(7) 0.02237(6) 0.02111(6) 0.00102(4) 0.00580(5) -0.00066(5)
N2 0.0208(8) 0.0284(8) 0.0240(7) 0.0004(6) 0.0049(6) 0.0002(6)
N3 0.0222(9) 0.0327(8) 0.0243(7) 0.0000(6) 0.0092(7) 0.0022(6)
N8 0.0170(8) 0.0272(7) 0.0211(7) -0.0018(6) 0.0063(6) -0.0012(6)
N14 0.0176(8) 0.0156(6) 0.0235(7) 0.0034(5) 0.0021(6) 0.0004(5)
N17 0.0209(8) 0.0187(6) 0.0212(7) -0.0023(6) 0.0087(6) -0.0028(5)
O10 0.0274(9) 0.0537(10) 0.0413(8) -0.0159(8) 0.0145(7) 0.0054(7)

loop_
_atom_type_symbol
_atom_type_description
_atom_type_scat_dispersion_real
_atom_type_scat_dispersion_imag
_atom_type_scat_source
C C 0.0033 0.0016 'International Tables Vol C Tables 4.2.6.8 and 6.1.1.4'
H H 0.0000 0.0000 'International Tables Vol C Tables 4.2.6.8 and 6.1.1.4'
Cl Cl 0.1484 0.1585 'International Tables Vol C Tables 4.2.6.8 and 6.1.1.4'
I I -0.4742 1.8119 'International Tables Vol C Tables 4.2.6.8 and 6.1.1.4'
N N 0.0061 0.0033 'International Tables Vol C Tables 4.2.6.8 and 6.1.1.4'
O O 0.0106 0.0060 'International Tables Vol C Tables 4.2.6.8 and 6.1.1.4'

loop_
_geom_angle_atom_site_label_1
_geom_angle_atom_site_label_2
_geom_angle_atom_site_label_3
_geom_angle
O10 C1 N2 131.1(2)
O10 C1 N8 126.85(19)
N2 C1 N8 102.04(16)
C5 C4 C9 118.44(19)
C5 C4 H4 120.8
C9 C4 H4 120.8
C4 C5 C6 121.4(2)
C4 C5 H5A 119.3
C6 C5 H5A 119.3
C7 C6 C5 120.68(18)
C7 C6 H6 119.7
C5 C6 H6 119.7
C6 C7 N8 118.00(19)
C6 C7 H7A 121.0
N8 C7 H7A 121.0
N3 C9 N8 112.13(17)
N3 C9 C4 130.02(18)
N8 C9 C4 117.84(16)
N2 C11 C12 113.66(16)
N2 C11 H11A 108.8
C12 C11 H11A 108.8
N2 C11 H11B 108.8
C12 C11 H11B 108.8
H11A C11 H11B 107.7
C13 C12 C11 110.71(17)
C13 C12 H12A 109.5
C11 C12 H12A 109.5
C13 C12 H12B 109.5
C11 C12 H12B 109.5
H12A C12 H12B 108.1
N14 C13 C12 114.90(15)
N14 C13 H13A 108.5
C12 C13 H13A 108.5
N14 C13 H13B 108.5
C12 C13 H13B 108.5
H13A C13 H13B 107.5
C16 C15 N14 111.06(14)
C16 C15 H15A 109.4
N14 C15 H15A 109.4
C16 C15 H15B 109.4
N14 C15 H15B 109.4
H15A C15 H15B 108.0
N17 C16 C15 111.23(15)
N17 C16 H16A 109.4
C15 C16 H16A 109.4
N17 C16 H16B 109.4
C15 C16 H16B 109.4
H16A C16 H16B 108.0
N17 C18 C19 111.99(14)
N17 C18 H18A 109.2
C19 C18 H18A 109.2
N17 C18 H18B 109.2
C19 C18 H18B 109.2
H18A C18 H18B 107.9
N14 C19 C18 111.92(15)
N14 C19 H19A 109.2
C18 C19 H19A 109.2
N14 C19 H19B 109.2
C18 C19 H19B 109.2
H19A C19 H19B 107.9
C21 C20 N17 121.80(16)
C21 C20 C25 117.83(17)
N17 C20 C25 120.28(16)
C22 C21 C20 119.26(17)
C22 C21 H21A 120.4
C20 C21 H21A 120.4
C23 C22 C21 123.41(18)
C23 C22 Cl26 118.49(15)
C21 C22 Cl26 118.09(15)
C22 C23 C24 117.11(18)
C22 C23 H23A 121.4
C24 C23 H23A 121.4
C25 C24 C23 121.25(19)
C25 C24 H24A 119.4
C23 C24 H24A 119.4
C24 C25 C20 121.12(18)
C24 C25 H25A 119.4
C20 C25 H25A 119.4
C1 N2 N3 115.05(16)
C1 N2 C11 124.43(18)
N3 N2 C11 120.32(16)
C9 N3 N2 103.18(15)
C9 N8 C7 123.59(17)
C9 N8 C1 107.59(15)
C7 N8 C1 128.81(17)
C19 N14 C13 114.09(15)
C19 N14 C15 108.40(13)
C13 N14 C15 109.04(14)
C19 N14 H14A 108.4
C13 N14 H14A 108.4
C15 N14 H14A 108.4
C20 N17 C18 117.30(14)
C20 N17 C16 116.79(15)
C18 N17 C16 111.88(14)

loop_
_geom_bond_atom_site_label_1
_geom_bond_atom_site_label_2
_geom_bond_distance
C1 O10 1.215(2)
C1 N2 1.351(2)
C1 N8 1.412(3)
C4 C5 1.352(3)
C4 C9 1.420(3)
C4 H4 0.9500
C5 C6 1.419(3)
C5 H5A 0.9500
C6 C7 1.335(3)
C6 H6 0.9500
C7 N8 1.379(2)
C7 H7A 0.9500
C9 N3 1.314(2)
C9 N8 1.377(2)
C11 N2 1.459(2)
C11 C12 1.528(3)
C11 H11A 0.9900
C11 H11B 0.9900
C12 C13 1.508(3)
C12 H12A 0.9900
C12 H12B 0.9900
C13 N14 1.501(2)
C13 H13A 0.9900
C13 H13B 0.9900
C15 C16 1.502(3)
C15 N14 1.502(2)
C15 H15A 0.9900
C15 H15B 0.9900
C16 N17 1.462(2)
C16 H16A 0.9900
C16 H16B 0.9900
C18 N17 1.458(2)
C18 C19 1.518(3)
C18 H18A 0.9900
C18 H18B 0.9900
C19 N14 1.495(2)
C19 H19A 0.9900
C19 H19B 0.9900
C20 C21 1.402(2)
C20 N17 1.406(2)
C20 C25 1.406(3)
C21 C22 1.387(3)
C21 H21A 0.9500
C22 C23 1.378(3)
C22 Cl26 1.7455(19)
C23 C24 1.390(3)
C23 H23A 0.9500
C24 C25 1.384(3)
C24 H24A 0.9500
C25 H25A 0.9500
N2 N3 1.378(2)
N14 H14A 1.0000

loop_
_geom_torsion_atom_site_label_1
_geom_torsion_atom_site_label_2
_geom_torsion_atom_site_label_3
_geom_torsion_atom_site_label_4
_geom_torsion
C9 C4 C5 C6 0.2(3)
C4 C5 C6 C7 -1.6(3)
C5 C6 C7 N8 1.4(3)
C5 C4 C9 N3 -178.9(2)
C5 C4 C9 N8 1.3(3)
N2 C11 C12 C13 62.3(2)
C11 C12 C13 N14 167.50(15)
N14 C15 C16 N17 58.45(19)
N17 C18 C19 N14 -54.2(2)
N17 C20 C21 C22 175.39(16)
C25 C20 C21 C22 -1.0(3)
C20 C21 C22 C23 1.8(3)
C20 C21 C22 Cl26 -177.00(13)
C21 C22 C23 C24 -1.3(3)
Cl26 C22 C23 C24 177.54(15)
C22 C23 C24 C25 -0.1(3)
C23 C24 C25 C20 0.8(3)
C21 C20 C25 C24 -0.3(3)
N17 C20 C25 C24 -176.71(18)
O10 C1 N2 N3 -179.6(2)
N8 C1 N2 N3 -0.3(2)
O10 C1 N2 C11 5.5(3)
N8 C1 N2 C11 -175.22(17)
C12 C11 N2 C1 -89.9(2)
C12 C11 N2 N3 95.5(2)
N8 C9 N3 N2 0.4(2)
C4 C9 N3 N2 -179.38(19)
C1 N2 N3 C9 0.0(2)
C11 N2 N3 C9 175.08(16)
N3 C9 N8 C7 178.59(17)
C4 C9 N8 C7 -1.6(3)
N3 C9 N8 C1 -0.7(2)
C4 C9 N8 C1 179.17(17)
C6 C7 N8 C9 0.2(3)
C6 C7 N8 C1 179.31(19)
O10 C1 N8 C9 179.9(2)
N2 C1 N8 C9 0.6(2)
O10 C1 N8 C7 0.7(3)
N2 C1 N8 C7 -178.62(18)
C18 C19 N14 C13 176.93(14)
C18 C19 N14 C15 55.24(18)
C12 C13 N14 C19 50.8(2)
C12 C13 N14 C15 172.16(16)
C16 C15 N14 C19 -57.50(18)
C16 C15 N14 C13 177.76(14)
C21 C20 N17 C18 10.7(2)
C25 C20 N17 C18 -173.01(16)
C21 C20 N17 C16 147.63(16)
C25 C20 N17 C16 -36.1(2)
C19 C18 N17 C20 -167.61(15)
C19 C18 N17 C16 53.5(2)
C15 C16 N17 C20 165.06(14)
C15 C16 N17 C18 -55.78(19)
